data_1527242
loop_
_publ_author_name
'Cirafici, S.'
'Palenzona, A.'
'Manfrinetti, P.'

_publ_section_title
;
 The Th-Sn phase diagram
;
_journal_name_full 'Journal of the Less-Common Metals'
_journal_page_first 49
_journal_page_last 56
_journal_volume 90
_journal_year 1983
_chemical_formula_sum 'Sn3 Th5'
_space_group_IT_number 193
_symmetry_space_group_name_Hall '-P 6c 2'
_symmetry_space_group_name_H-M 'P 63/m c m'
_cell_angle_alpha 90
_cell_angle_beta 90
_cell_angle_gamma 120
_cell_formula_units_Z 2
_cell_length_a 9.332
_cell_length_b 9.332
_cell_length_c 6.477
_cell_volume 488.488
_citation_journal_id_ASTM JCOMAH
_cod_data_source_file Cirafici_JCOMAH_1983_64.cif
_cod_data_source_block Sn3Th5
_cod_original_cell_volume 488.4881
_cod_database_code 1527242

loop_
_symmetry_equiv_pos_as_xyz
x,y,z
x-y,x,z+1/2
-y,x-y,z
-x,-y,z+1/2
-x+y,-x,z
y,-x+y,z+1/2
-y,-x,-z
x-y,-y,-z+1/2
x,x-y,-z
y,x,-z+1/2
-x+y,y,-z
-x,-x+y,-z+1/2
-x,-y,-z
-x+y,-x,-z-1/2
y,-x+y,-z
x,y,-z-1/2
x-y,x,-z
-y,x-y,-z-1/2
y,x,z
-x+y,y,z-1/2
-x,-x+y,z
-y,-x,z-1/2
x-y,-y,z
x,x-y,z-1/2

loop_
_atom_site_label
_atom_site_type_symbol
_atom_site_fract_x
_atom_site_fract_y
_atom_site_fract_z
_atom_site_occupancy
_atom_site_U_iso_or_equiv
Sn1 Sn 0.6056 0 0.25 1 0.0
Th1 Th 0.3333 0.6667 0 1 0.0
Th2 Th 0.2401 0 0.25 1 0.0
